data_1518850
loop_
_publ_author_name
'Miguel Cortijo'
'Patricia Delgado-Martinez'
'Rodrigo Gonzalez-Prieto'
'Santiago Herrero'
'Reyes Jimenez-Aparicio'
'Josefina Perles'
'Jose L. Priego'
'M.R. Torres'

_publ_section_title
;
 Microwave and solvothermal methods for the synthesis of nickel and
 ruthenium complexes with 9-anthracene carboxylate ligand
;
_journal_name_full 'Inorganica Chimica Acta'
_journal_page_first 176
_journal_page_last 185
_journal_volume 424
_journal_year 2015
_journal_paper_doi 10.1016/j.ica.2014.07.063
_chemical_formula_sum 'C80 H56 N4 Ni2 O9.5'
_chemical_formula_weight 1342.67
_space_group_IT_number 2
_symmetry_cell_setting triclinic
_symmetry_space_group_name_Hall '-P 1'
_symmetry_space_group_name_H-M 'P -1'
_atom_sites_solution_hydrogens geom
_atom_sites_solution_primary direct
_atom_sites_solution_secondary difmap
_cell_angle_alpha 112.072(4)
_cell_angle_beta 98.823(5)
_cell_angle_gamma 97.444(5)
_cell_formula_units_Z 4
_cell_length_a 16.910(3)
_cell_length_b 19.838(5)
_cell_length_c 22.694(5)
_cell_measurement_temperature 293(2)
_cell_volume 6824(3)
_computing_structure_refinement 'SHELXL-97 (Sheldrick, 2008)'
_computing_structure_solution 'SHELXS-97 (Sheldrick, 2008)'
_diffrn_ambient_temperature 293(2)
_diffrn_measured_fraction_theta_full 0.970
_diffrn_measured_fraction_theta_max 0.970
_diffrn_radiation_monochromator graphite
_diffrn_radiation_source 'fine-focus sealed tube'
_diffrn_radiation_type MoK\a
_diffrn_radiation_wavelength 0.71073
_diffrn_reflns_av_R_equivalents 0.2252
_diffrn_reflns_av_sigmaI/netI 0.4760
_diffrn_reflns_limit_h_max 18
_diffrn_reflns_limit_h_min -20
_diffrn_reflns_limit_k_max 23
_diffrn_reflns_limit_k_min -23
_diffrn_reflns_limit_l_max 27
_diffrn_reflns_limit_l_min -27
_diffrn_reflns_number 53996
_diffrn_reflns_theta_full 25.35
_diffrn_reflns_theta_max 25.35
_diffrn_reflns_theta_min 0.99
_exptl_absorpt_coefficient_mu 0.614
_exptl_crystal_density_diffrn 1.307
_exptl_crystal_density_method 'not measured'
_exptl_crystal_F_000 2784
_refine_diff_density_max 1.202
_refine_diff_density_min -0.593
_refine_diff_density_rms 0.202
_refine_ls_extinction_coef 0.0386(18)
_refine_ls_extinction_expression Fc^*^=kFc[1+0.001xFc^2^\l^3^/sin(2\q)]^-1/4^
_refine_ls_extinction_method SHELXL
_refine_ls_goodness_of_fit_ref 0.902
_refine_ls_hydrogen_treatment refxyz
_refine_ls_matrix_type full
_refine_ls_number_parameters 1730
_refine_ls_number_reflns 24280
_refine_ls_number_restraints 0
_refine_ls_restrained_S_all 0.902
_refine_ls_R_factor_all 0.3344
_refine_ls_R_factor_gt 0.1118
_refine_ls_shift/su_max 0.001
_refine_ls_shift/su_mean 0.000
_refine_ls_structure_factor_coef Fsqd
_refine_ls_weighting_details 'calc w=1/[\s^2^(Fo^2^)+(0.1310P)^2^+0.0000P] where P=(Fo^2^+2Fc^2^)/3'
_refine_ls_weighting_scheme calc
_refine_ls_wR_factor_gt 0.2388
_refine_ls_wR_factor_ref 0.3626
_reflns_number_gt 6223
_reflns_number_total 24280
_reflns_threshold_expression >2sigma(I)
_cod_data_source_file ICA-2015-424176-185-3.cif
_cod_data_source_block sad
_cod_depositor_comments
;
The following automatic conversions were performed:

'_symmetry_cell_setting' value 'Triclinic' changed to 'triclinic'
according to the built-in table from CIF Core dictionary named
'cif_core.dic' version 2.4.1 from 2010-06-29.

Automatic conversion script
Id: cif_fix_values 2827 2014-09-09 07:05:25Z andrius 

2019-07-14
Z value and formula fixed to values more according to usual
chemical conventions.                 miguel
;
_cod_original_formula_sum 'C160 H112 N8 Ni4 O19'
_cod_original_formula_weight 2685.34
_cod_original_formula_units_Z 2
_cod_original_cell_volume 6825(3)
_cod_original_sg_symbol_H-M P-1
_cod_database_code 1518850

loop_
_symmetry_equiv_pos_as_xyz
'x, y, z'
'-x, -y, -z'

loop_
_atom_site_label
_atom_site_type_symbol
_atom_site_fract_x
_atom_site_fract_y
_atom_site_fract_z
_atom_site_U_iso_or_equiv
_atom_site_adp_type
_atom_site_occupancy
_atom_site_symmetry_multiplicity
_atom_site_calc_flag
_atom_site_refinement_flags
O2B O -0.0543(5) 0.3122(5) 0.7296(4) 0.060(2) Uani 1 1 d .
O1B O -0.0176(5) 0.2144(5) 0.6556(4) 0.060(2) Uani 1 1 d .
O1C O -0.0407(5) 0.1399(5) 0.7457(4) 0.063(3) Uani 1 1 d .
O1D O 0.4016(5) 0.1688(4) 0.2150(4) 0.057(2) Uani 1 1 d .
O2D O 0.4142(5) 0.2674(5) 0.3094(4) 0.062(2) Uani 1 1 d .
O1E O 0.5979(5) 0.2681(5) 0.3347(4) 0.064(3) Uani 1 1 d .
O2C O -0.0471(6) 0.2447(5) 0.8298(4) 0.070(3) Uani 1 1 d .
O2F O 0.6386(5) 0.3276(5) 0.1757(4) 0.069(3) Uani 1 1 d .
O2W O 0.0973(5) 0.2689(4) 0.7775(4) 0.059(2) Uani 1 1 d .
O1W O 0.5165(5) 0.3105(4) 0.2305(3) 0.054(2) Uani 1 1 d .
O1F O 0.5699(5) 0.2111(5) 0.1180(4) 0.058(2) Uani 1 1 d .
O1K O 0.4584(5) 0.4219(4) 0.3375(3) 0.048(2) Uani 1 1 d .
N1J N 0.5142(7) 0.3577(6) 0.4292(5) 0.061(3) Uani 1 1 d .
N1M N 0.0812(9) 0.4314(6) 0.8215(6) 0.075(4) Uani 1 1 d .
N1G N 0.4713(8) 0.0805(6) 0.1139(5) 0.065(3) Uani 1 1 d .
N1H N 0.3957(8) 0.2061(6) 0.1005(5) 0.065(3) Uani 1 1 d .
N1I N 0.6278(6) 0.4256(6) 0.3646(5) 0.060(3) Uani 1 1 d .
N1L N 0.1223(8) 0.1123(6) 0.7501(5) 0.064(3) Uani 1 1 d .
C2F C 0.6831(8) 0.2517(7) 0.0821(6) 0.052(3) Uani 1 1 d .
C1F C 0.6251(9) 0.2650(8) 0.1287(6) 0.062(4) Uani 1 1 d .
O1P O 0.0899(5) 0.3592(5) 0.9098(4) 0.072(3) Uani 1 1 d .
N1N N -0.0046(8) 0.0640(6) 0.6248(5) 0.065(3) Uani 1 1 d .
O2E O 0.5838(5) 0.1852(4) 0.2296(4) 0.060(2) Uani 1 1 d .
N1O N -0.0688(8) 0.3886(6) 0.8655(7) 0.078(4) Uani 1 1 d .
C1J C 0.4655(9) 0.3990(9) 0.4577(8) 0.081(5) Uani 1 1 d .
H1J H 0.4402 0.4251 0.4365 0.097 Uiso 1 1 calc R
C1N C 0.0404(13) 0.0167(9) 0.5974(7) 0.106(7) Uani 1 1 d .
H1N H 0.0964 0.0296 0.6148 0.127 Uiso 1 1 calc R
C1L C 0.2027(12) 0.1404(10) 0.7737(7) 0.092(5) Uani 1 1 d .
H1L H 0.2257 0.1838 0.7707 0.111 Uiso 1 1 calc R
C3F C 0.7418(9) 0.2105(8) 0.0883(7) 0.065(4) Uani 1 1 d .
C5I C 0.6353(10) 0.4750(8) 0.3358(8) 0.088(5) Uani 1 1 d .
H5I H 0.5973 0.4670 0.2984 0.105 Uiso 1 1 calc R
C5N C -0.0871(11) 0.0451(10) 0.5990(8) 0.108(6) Uani 1 1 d .
H5N H -0.1202 0.0767 0.6189 0.129 Uiso 1 1 calc R
C4F C 0.7543(10) 0.1840(8) 0.1394(8) 0.083(5) Uani 1 1 d .
H4F H 0.7226 0.1948 0.1705 0.099 Uiso 1 1 calc R
C1I C 0.6853(9) 0.4403(9) 0.4186(7) 0.088(5) Uani 1 1 d .
H1I H 0.6821 0.4071 0.4386 0.106 Uiso 1 1 calc R
C1H C 0.4098(10) 0.2128(10) 0.0462(10) 0.110(7) Uani 1 1 d .
H1H H 0.4635 0.2159 0.0412 0.132 Uiso 1 1 calc R
C2J C 0.4491(10) 0.4063(10) 0.5178(8) 0.096(5) Uani 1 1 d .
H2J H 0.4136 0.4363 0.5357 0.115 Uiso 1 1 calc R
C3L C 0.2187(18) 0.0440(15) 0.8093(10) 0.139(10) Uani 1 1 d .
H3L H 0.2512 0.0209 0.8294 0.166 Uiso 1 1 calc R
C1M C 0.0452(13) 0.4743(10) 0.7996(8) 0.106(6) Uani 1 1 d .
H1M H -0.0100 0.4584 0.7795 0.127 Uiso 1 1 calc R
C10F C 0.7230(12) 0.2583(10) -0.0141(7) 0.084(5) Uani 1 1 d .
C15F C 0.6733(9) 0.2776(8) 0.0332(7) 0.065(4) Uani 1 1 d .
C2L C 0.2519(13) 0.1057(13) 0.8025(10) 0.120(7) Uani 1 1 d .
H2L H 0.3079 0.1248 0.8172 0.144 Uiso 1 1 calc R
C3I C 0.7558(14) 0.5510(13) 0.4165(15) 0.142(10) Uani 1 1 d .
H3I H 0.7980 0.5927 0.4332 0.170 Uiso 1 1 calc R
C4I C 0.6977(13) 0.5358(10) 0.3613(12) 0.121(7) Uani 1 1 d .
H4I H 0.7010 0.5682 0.3405 0.146 Uiso 1 1 calc R
C3J C 0.4855(13) 0.3692(10) 0.5500(8) 0.104(6) Uani 1 1 d .
H3J H 0.4757 0.3725 0.5901 0.125 Uiso 1 1 calc R
C5J C 0.5498(10) 0.3210(9) 0.4620(7) 0.093(5) Uani 1 1 d .
H5J H 0.5844 0.2903 0.4435 0.111 Uiso 1 1 calc R
C2I C 0.7492(11) 0.5022(13) 0.4460(9) 0.118(8) Uani 1 1 d .
H2I H 0.7867 0.5104 0.4837 0.142 Uiso 1 1 calc R
C5L C 0.0901(10) 0.0518(9) 0.7577(7) 0.079(5) Uani 1 1 d .
H5L H 0.0341 0.0334 0.7431 0.095 Uiso 1 1 calc R
C14F C 0.6131(10) 0.3164(10) 0.0246(8) 0.094(5) Uani 1 1 d .
H14F H 0.5795 0.3272 0.0544 0.113 Uiso 1 1 calc R
C4N C -0.1225(14) -0.0188(15) 0.5449(10) 0.158(11) Uani 1 1 d .
H4N H -0.1782 -0.0299 0.5268 0.190 Uiso 1 1 calc R
C1O C -0.1384(11) 0.3969(9) 0.8332(8) 0.094(5) Uani 1 1 d .
H1O H -0.1476 0.3822 0.7883 0.113 Uiso 1 1 calc R
C2N C 0.0096(17) -0.0527(11) 0.5433(9) 0.138(10) Uani 1 1 d .
H2N H 0.0423 -0.0861 0.5263 0.165 Uiso 1 1 calc R
C4J C 0.5360(12) 0.3279(11) 0.5213(8) 0.110(6) Uani 1 1 d .
H4J H 0.5629 0.3028 0.5427 0.131 Uiso 1 1 calc R
C11F C 0.7099(14) 0.2844(13) -0.0650(9) 0.132(8) Uani 1 1 d .
H11F H 0.7443 0.2769 -0.0941 0.159 Uiso 1 1 calc R
O2K O 0.4160(6) 0.3945(6) 0.2308(4) 0.086(3) Uani 1 1 d .
O2P O 0.1583(7) 0.2671(6) 0.8860(5) 0.094(4) Uani 1 1 d .
C2K C 0.3575(8) 0.4823(8) 0.3066(6) 0.055(4) Uani 1 1 d .
C15P C 0.1369(10) 0.3431(8) 1.0424(7) 0.067(4) Uani 1 1 d .
C4K C 0.2743(10) 0.3951(9) 0.3376(7) 0.079(4) Uani 1 1 d .
H4K H 0.3108 0.3632 0.3290 0.094 Uiso 1 1 calc R
C10P C 0.1794(12) 0.3703(8) 1.1099(6) 0.079(5) Uani 1 1 d .
C3K C 0.2896(10) 0.4615(9) 0.3282(6) 0.068(4) Uani 1 1 d .
C3P C 0.2659(10) 0.3828(9) 1.0146(7) 0.074(4) Uani 1 1 d .
C8K C 0.2315(11) 0.5114(11) 0.3405(7) 0.082(5) Uani 1 1 d .
C15K C 0.3726(11) 0.5476(8) 0.2973(7) 0.072(4) Uani 1 1 d .
C10K C 0.3124(13) 0.5952(9) 0.3094(8) 0.087(5) Uani 1 1 d .
C2P C 0.1818(11) 0.3505(8) 0.9961(6) 0.069(4) Uani 1 1 d .
C7F C 0.8505(11) 0.1493(10) 0.0491(10) 0.104(6) Uani 1 1 d .
H7F H 0.8815 0.1347 0.0177 0.125 Uiso 1 1 calc R
C8F C 0.7926(10) 0.1931(9) 0.0409(9) 0.081(5) Uani 1 1 d .
C9P C 0.2624(11) 0.4006(9) 1.1255(8) 0.088(5) Uani 1 1 d .
H9P H 0.2903 0.4180 1.1687 0.106 Uiso 1 1 calc R
C1K C 0.4145(8) 0.4282(7) 0.2892(7) 0.054(4) Uani 1 1 d .
C1P C 0.1390(9) 0.3226(9) 0.9251(7) 0.074(5) Uani 1 1 d .
C9K C 0.2461(13) 0.5763(11) 0.3310(9) 0.097(6) Uani 1 1 d .
H9K H 0.2093 0.6079 0.3398 0.116 Uiso 1 1 calc R
C7K C 0.1605(13) 0.4880(14) 0.3623(9) 0.112(7) Uani 1 1 d .
H7K H 0.1228 0.5187 0.3710 0.135 Uiso 1 1 calc R
C3N C -0.072(2) -0.0658(11) 0.5186(10) 0.145(11) Uani 1 1 d .
H3N H -0.0956 -0.1091 0.4817 0.174 Uiso 1 1 calc R
C13P C 0.0099(11) 0.3079(11) 1.0699(10) 0.111(7) Uani 1 1 d .
H13P H -0.0463 0.2899 1.0577 0.133 Uiso 1 1 calc R
C11K C 0.3305(16) 0.6622(11) 0.2992(12) 0.136(9) Uani 1 1 d .
H11K H 0.2953 0.6952 0.3081 0.163 Uiso 1 1 calc R
C8P C 0.3055(11) 0.4063(9) 1.0802(8) 0.082(5) Uani 1 1 d .
C4P C 0.3139(12) 0.3921(12) 0.9703(9) 0.116(7) Uani 1 1 d .
H4P H 0.2896 0.3759 0.9263 0.139 Uiso 1 1 calc R
C6F C 0.8639(12) 0.1275(12) 0.0983(12) 0.128(8) Uani 1 1 d .
H6F H 0.9058 0.1027 0.1034 0.154 Uiso 1 1 calc R
C11P C 0.1312(14) 0.3614(11) 1.1537(8) 0.105(6) Uani 1 1 d .
H11P H 0.1556 0.3783 1.1976 0.126 Uiso 1 1 calc R
C1G C 0.5363(11) 0.0482(9) 0.1072(8) 0.096(6) Uani 1 1 d .
H1G H 0.5885 0.0769 0.1279 0.116 Uiso 1 1 calc R
C5F C 0.8113(11) 0.1442(10) 0.1420(9) 0.103(6) Uani 1 1 d .
H5F H 0.8167 0.1263 0.1746 0.124 Uiso 1 1 calc R
C5M C 0.1560(15) 0.4526(13) 0.8495(11) 0.139(9) Uani 1 1 d .
H5M H 0.1803 0.4215 0.8652 0.166 Uiso 1 1 calc R
C12P C 0.0505(14) 0.3289(13) 1.1328(11) 0.123(7) Uani 1 1 d .
H12P H 0.0221 0.3207 1.1623 0.147 Uiso 1 1 calc R
C14K C 0.4424(11) 0.5682(10) 0.2741(9) 0.100(6) Uani 1 1 d .
H14K H 0.4804 0.5379 0.2656 0.120 Uiso 1 1 calc R
C7P C 0.3885(14) 0.4393(12) 1.1012(10) 0.130(8) Uani 1 1 d .
H7P H 0.4142 0.4539 1.1446 0.157 Uiso 1 1 calc R
C2O C -0.1971(13) 0.4277(13) 0.8670(13) 0.127(7) Uani 1 1 d .
H2O H -0.2456 0.4291 0.8422 0.152 Uiso 1 1 calc R
C5O C -0.0648(13) 0.4139(12) 0.9286(10) 0.140(9) Uani 1 1 d .
H5O H -0.0195 0.4078 0.9535 0.168 Uiso 1 1 calc R
C3M C 0.1682(19) 0.5622(14) 0.8358(12) 0.159(11) Uani 1 1 d .
H3M H 0.2008 0.6067 0.8415 0.191 Uiso 1 1 calc R
C4O C -0.1202(16) 0.4488(13) 0.9628(11) 0.147(9) Uani 1 1 d .
H4O H -0.1092 0.4680 1.0081 0.176 Uiso 1 1 calc R
C5G C 0.3995(11) 0.0349(10) 0.0832(8) 0.096(5) Uani 1 1 d .
H5G H 0.3531 0.0553 0.0876 0.115 Uiso 1 1 calc R
C9F C 0.7790(12) 0.2177(11) -0.0093(9) 0.096(6) Uani 1 1 d .
H9F H 0.8103 0.2054 -0.0407 0.115 Uiso 1 1 calc R
C14P C 0.0522(11) 0.3136(9) 1.0252(8) 0.085(5) Uani 1 1 d .
H14P H 0.0245 0.2976 0.9821 0.102 Uiso 1 1 calc R
C3G C 0.4535(17) -0.0690(12) 0.0384(11) 0.132(8) Uani 1 1 d .
H3G H 0.4478 -0.1189 0.0114 0.158 Uiso 1 1 calc R
C4G C 0.3878(15) -0.0385(12) 0.0461(10) 0.137(9) Uani 1 1 d .
H4G H 0.3354 -0.0671 0.0264 0.164 Uiso 1 1 calc R
C2H C 0.3552(15) 0.2155(14) -0.0012(10) 0.142(9) Uani 1 1 d .
H2H H 0.3714 0.2240 -0.0356 0.170 Uiso 1 1 calc R
C4L C 0.1361(14) 0.0160(11) 0.7860(9) 0.112(7) Uani 1 1 d .
H4L H 0.1120 -0.0268 0.7895 0.135 Uiso 1 1 calc R
C3H C 0.2773(17) 0.2059(11) 0.0018(10) 0.126(9) Uani 1 1 d .
H3H H 0.2377 0.2040 -0.0323 0.152 Uiso 1 1 calc R
C6K C 0.1472(12) 0.4260(14) 0.3702(10) 0.118(7) Uani 1 1 d .
H6K H 0.0999 0.4130 0.3830 0.142 Uiso 1 1 calc R
C5H C 0.3192(13) 0.2013(13) 0.1045(8) 0.140(9) Uani 1 1 d .
H5H H 0.3056 0.1994 0.1421 0.168 Uiso 1 1 calc R
C13K C 0.4521(17) 0.6302(14) 0.2650(12) 0.167(11) Uani 1 1 d .
H13K H 0.4974 0.6429 0.2498 0.201 Uiso 1 1 calc R
C2G C 0.5270(15) -0.0269(11) 0.0700(11) 0.140(8) Uani 1 1 d .
H2G H 0.5728 -0.0483 0.0671 0.168 Uiso 1 1 calc R
C3O C -0.1896(14) 0.4539(11) 0.9289(12) 0.116(7) Uani 1 1 d .
H3O H -0.2296 0.4751 0.9490 0.139 Uiso 1 1 calc R
C13F C 0.6001(14) 0.3397(13) -0.0245(11) 0.142(8) Uani 1 1 d .
H13F H 0.5608 0.3678 -0.0269 0.171 Uiso 1 1 calc R
C4H C 0.2552(12) 0.1989(14) 0.0539(11) 0.151(10) Uani 1 1 d .
H4H H 0.2007 0.1927 0.0570 0.181 Uiso 1 1 calc R
C2M C 0.0876(18) 0.5459(13) 0.8051(12) 0.140(8) Uani 1 1 d .
H2M H 0.0627 0.5769 0.7896 0.169 Uiso 1 1 calc R
C5P C 0.3925(13) 0.4236(13) 0.9913(11) 0.144(9) Uani 1 1 d .
H5P H 0.4235 0.4291 0.9623 0.173 Uiso 1 1 calc R
C12F C 0.6474(17) 0.3204(16) -0.0713(13) 0.164(11) Uani 1 1 d .
H12F H 0.6362 0.3322 -0.1073 0.197 Uiso 1 1 calc R
C12K C 0.396(2) 0.6786(15) 0.2776(15) 0.179(14) Uani 1 1 d .
H12K H 0.4050 0.7220 0.2707 0.214 Uiso 1 1 calc R
C6P C 0.4305(13) 0.4498(15) 1.0609(14) 0.168(11) Uani 1 1 d .
H6P H 0.4850 0.4741 1.0761 0.201 Uiso 1 1 calc R
C4M C 0.2018(18) 0.516(2) 0.8579(15) 0.203(15) Uani 1 1 d .
H4M H 0.2567 0.5284 0.8788 0.243 Uiso 1 1 calc R
O3W O 0.6111(9) 0.5028(10) 0.1934(7) 0.068(5) Uani 0.50 1 d P
O4W O 0.3774(13) 0.3612(11) 0.8221(8) 0.110(9) Uani 0.50 1 d P
C5K C 0.2059(12) 0.3764(12) 0.3593(9) 0.113(6) Uani 1 1 d .
H5K H 0.1973 0.3333 0.3667 0.136 Uiso 1 1 calc R
Ni1 Ni 0.52319(9) 0.34033(8) 0.33284(7) 0.0476(5) Uani 1 1 d .
Ni2 Ni 0.48706(9) 0.19549(9) 0.17012(7) 0.0501(5) Uani 1 1 d .
Ni3 Ni 0.04845(10) 0.16434(9) 0.70294(7) 0.0522(5) Uani 1 1 d .
Ni4 Ni 0.01523(10) 0.33291(9) 0.81985(8) 0.0575(6) Uani 1 1 d .
O2A O 0.1405(5) 0.1776(5) 0.6554(4) 0.059(2) Uani 1 1 d .
C2D C 0.3192(8) 0.1598(6) 0.2876(6) 0.051(3) Uani 1 1 d .
C2C C -0.1236(10) 0.1295(7) 0.8184(6) 0.060(4) Uani 1 1 d .
C15A C 0.2043(9) 0.2411(7) 0.5572(7) 0.055(4) Uani 1 1 d .
C1A C 0.1879(8) 0.2366(9) 0.6647(6) 0.056(4) Uani 1 1 d .
C2A C 0.2374(8) 0.2287(7) 0.6122(6) 0.055(4) Uani 1 1 d .
C15D C 0.3439(9) 0.1195(7) 0.3240(6) 0.058(4) Uani 1 1 d .
C3D C 0.2351(9) 0.1568(7) 0.2686(6) 0.057(4) Uani 1 1 d .
C10A C 0.2479(10) 0.2322(7) 0.5062(7) 0.062(4) Uani 1 1 d .
O1A O 0.1981(7) 0.2976(5) 0.7108(5) 0.100(4) Uani 1 1 d .
C11A C 0.2098(10) 0.2436(9) 0.4507(6) 0.079(5) Uani 1 1 d .
H11A H 0.2381 0.2404 0.4180 0.095 Uiso 1 1 calc R
C2B C -0.1034(9) 0.2794(7) 0.6167(6) 0.055(4) Uani 1 1 d .
C1E C 0.6206(7) 0.2190(7) 0.2891(7) 0.052(3) Uani 1 1 d .
C1D C 0.3831(8) 0.2021(8) 0.2685(7) 0.051(3) Uani 1 1 d .
C14D C 0.4282(8) 0.1232(8) 0.3484(6) 0.062(4) Uani 1 1 d .
H14D H 0.4684 0.1533 0.3406 0.075 Uiso 1 1 calc R
C1B C -0.0538(7) 0.2664(9) 0.6736(7) 0.055(4) Uani 1 1 d .
C10D C 0.2844(10) 0.0751(8) 0.3413(7) 0.068(4) Uani 1 1 d .
C3C C -0.2076(11) 0.1202(8) 0.7989(7) 0.069(4) Uani 1 1 d .
C2E C 0.7018(8) 0.2034(8) 0.3094(6) 0.056(4) Uani 1 1 d .
C1C C -0.0653(8) 0.1744(8) 0.7958(7) 0.055(4) Uani 1 1 d .
C9A C 0.3223(10) 0.2127(9) 0.5119(7) 0.083(5) Uani 1 1 d .
H9A H 0.3512 0.2086 0.4794 0.099 Uiso 1 1 calc R
C7D C 0.0917(11) 0.1151(10) 0.2672(9) 0.093(5) Uani 1 1 d .
H7D H 0.0527 0.0871 0.2782 0.112 Uiso 1 1 calc R
C14A C 0.1256(9) 0.2579(7) 0.5484(7) 0.067(4) Uani 1 1 d .
H14A H 0.0963 0.2631 0.5809 0.081 Uiso 1 1 calc R
C14E C 0.7702(10) 0.3158(9) 0.2995(7) 0.076(4) Uani 1 1 d .
H14E H 0.7198 0.3266 0.2874 0.091 Uiso 1 1 calc R
C9B C -0.1885(11) 0.2912(9) 0.5069(7) 0.074(4) Uani 1 1 d .
H9B H -0.2164 0.2961 0.4706 0.089 Uiso 1 1 calc R
C15E C 0.7732(9) 0.2524(8) 0.3141(6) 0.061(4) Uani 1 1 d .
C8D C 0.1749(10) 0.1127(8) 0.2862(7) 0.067(4) Uani 1 1 d .
C15C C -0.0892(11) 0.0917(8) 0.8554(6) 0.069(4) Uani 1 1 d .
C4C C -0.2421(12) 0.1595(9) 0.7654(7) 0.089(5) Uani 1 1 d .
H4C H -0.2081 0.1931 0.7560 0.107 Uiso 1 1 calc R
C10C C -0.1440(16) 0.0391(9) 0.8678(8) 0.095(6) Uani 1 1 d .
C12A C 0.1358(12) 0.2585(9) 0.4444(8) 0.087(5) Uani 1 1 d .
H12A H 0.1120 0.2639 0.4071 0.104 Uiso 1 1 calc R
C12C C -0.0348(19) 0.0099(15) 0.9237(11) 0.134(10) Uani 1 1 d .
H12C H -0.0156 -0.0175 0.9462 0.161 Uiso 1 1 calc R
C11B C -0.3072(11) 0.1923(11) 0.4988(8) 0.101(6) Uani 1 1 d .
H11B H -0.3384 0.1955 0.4628 0.121 Uiso 1 1 calc R
C4B C 0.0060(11) 0.3792(8) 0.6252(7) 0.076(5) Uani 1 1 d .
H4B H 0.0355 0.3762 0.6619 0.092 Uiso 1 1 calc R
C8A C 0.3562(10) 0.1987(9) 0.5656(8) 0.083(5) Uani 1 1 d .
C3B C -0.0709(10) 0.3304(9) 0.5942(6) 0.063(4) Uani 1 1 d .
C4D C 0.2071(10) 0.1980(8) 0.2332(7) 0.077(4) Uani 1 1 d .
H4D H 0.2448 0.2261 0.2213 0.093 Uiso 1 1 calc R
C3A C 0.3138(10) 0.2079(8) 0.6180(7) 0.072(4) Uani 1 1 d .
C8C C -0.2594(13) 0.0704(9) 0.8151(8) 0.078(5) Uani 1 1 d .
C12D C 0.3919(13) 0.0413(9) 0.3993(8) 0.090(5) Uani 1 1 d .
H12D H 0.4089 0.0173 0.4256 0.108 Uiso 1 1 calc R
C8B C -0.1133(11) 0.3352(9) 0.5377(8) 0.077(4) Uani 1 1 d .
C3E C 0.7083(10) 0.1402(9) 0.3222(7) 0.065(4) Uani 1 1 d .
C10B C -0.2267(9) 0.2382(9) 0.5271(7) 0.077(5) Uani 1 1 d .
C10E C 0.8516(10) 0.2368(11) 0.3334(7) 0.085(5) Uani 1 1 d .
C9D C 0.2010(11) 0.0711(8) 0.3190(8) 0.080(5) Uani 1 1 d .
H9D H 0.1623 0.0393 0.3267 0.096 Uiso 1 1 calc R
C15B C -0.1804(9) 0.2358(8) 0.5849(6) 0.062(4) Uani 1 1 d .
C5D C 0.1252(13) 0.1971(9) 0.2164(8) 0.096(5) Uani 1 1 d .
H5D H 0.1083 0.2243 0.1929 0.116 Uiso 1 1 calc R
C6A C 0.4574(11) 0.1573(11) 0.6232(11) 0.118(7) Uani 1 1 d .
H6A H 0.5040 0.1371 0.6237 0.142 Uiso 1 1 calc R
C14B C -0.2183(9) 0.1848(9) 0.6080(8) 0.087(5) Uani 1 1 d .
H14B H -0.1894 0.1807 0.6444 0.105 Uiso 1 1 calc R
C9E C 0.8532(13) 0.1769(13) 0.3487(9) 0.109(7) Uani 1 1 d .
H9E H 0.9042 0.1683 0.3623 0.131 Uiso 1 1 calc R
C13A C 0.0921(9) 0.2664(8) 0.4954(8) 0.075(4) Uani 1 1 d .
H13A H 0.0403 0.2776 0.4912 0.091 Uiso 1 1 calc R
C13D C 0.4499(11) 0.0831(11) 0.3829(9) 0.105(6) Uani 1 1 d .
H13D H 0.5050 0.0837 0.3959 0.126 Uiso 1 1 calc R
C14C C -0.0037(12) 0.1029(9) 0.8793(7) 0.097(6) Uani 1 1 d .
H14C H 0.0327 0.1366 0.8718 0.117 Uiso 1 1 calc R
C13E C 0.8387(14) 0.3599(10) 0.3028(9) 0.105(6) Uani 1 1 d .
H13E H 0.8352 0.4011 0.2930 0.126 Uiso 1 1 calc R
C5A C 0.4202(12) 0.1676(11) 0.6744(10) 0.109(6) Uani 1 1 d .
H5A H 0.4424 0.1582 0.7100 0.130 Uiso 1 1 calc R
C7B C -0.0793(14) 0.3848(11) 0.5121(10) 0.102(6) Uani 1 1 d .
H7B H -0.1061 0.3856 0.4735 0.123 Uiso 1 1 calc R
C6B C -0.0062(16) 0.4309(11) 0.5460(11) 0.113(7) Uani 1 1 d .
H6B H 0.0156 0.4648 0.5304 0.135 Uiso 1 1 calc R
C13B C -0.2951(11) 0.1416(10) 0.5793(9) 0.107(6) Uani 1 1 d .
H13B H -0.3184 0.1105 0.5968 0.129 Uiso 1 1 calc R
C4A C 0.3489(12) 0.1925(9) 0.6707(8) 0.094(5) Uani 1 1 d .
H4A H 0.3220 0.1996 0.7047 0.113 Uiso 1 1 calc R
C9C C -0.2280(15) 0.0295(9) 0.8468(9) 0.097(6) Uani 1 1 d .
H9C H -0.2633 -0.0049 0.8543 0.117 Uiso 1 1 calc R
C6D C 0.0652(12) 0.1547(11) 0.2345(10) 0.110(6) Uani 1 1 d .
H6D H 0.0099 0.1548 0.2238 0.132 Uiso 1 1 calc R
C8E C 0.7857(12) 0.1282(11) 0.3455(8) 0.086(5) Uani 1 1 d .
C4E C 0.6387(11) 0.0871(9) 0.3156(7) 0.084(5) Uani 1 1 d .
H4E H 0.5874 0.0925 0.2985 0.100 Uiso 1 1 calc R
C11D C 0.3135(12) 0.0351(9) 0.3783(8) 0.087(5) Uani 1 1 d .
H11D H 0.2760 0.0040 0.3876 0.105 Uiso 1 1 calc R
C5B C 0.0393(11) 0.4302(9) 0.6045(10) 0.096(5) Uani 1 1 d .
H5B H 0.0889 0.4629 0.6271 0.115 Uiso 1 1 calc R
C6E C 0.724(2) 0.0206(13) 0.3569(12) 0.143(10) Uani 1 1 d .
H6E H 0.7299 -0.0179 0.3701 0.171 Uiso 1 1 calc R
C12B C -0.3384(11) 0.1453(11) 0.5224(10) 0.112(7) Uani 1 1 d .
H12B H -0.3894 0.1144 0.5012 0.134 Uiso 1 1 calc R
C7A C 0.4312(10) 0.1744(10) 0.5706(9) 0.099(6) Uani 1 1 d .
H7A H 0.4622 0.1702 0.5393 0.119 Uiso 1 1 calc R
C5C C -0.3246(16) 0.1496(15) 0.7464(9) 0.132(8) Uani 1 1 d .
H5C H -0.3467 0.1755 0.7236 0.158 Uiso 1 1 calc R
C6C C -0.3755(15) 0.1005(16) 0.7613(13) 0.143(9) Uani 1 1 d .
H6C H -0.4318 0.0946 0.7491 0.171 Uiso 1 1 calc R
C13C C 0.0251(14) 0.0630(13) 0.9141(9) 0.128(8) Uani 1 1 d .
H13C H 0.0807 0.0698 0.9307 0.153 Uiso 1 1 calc R
C11C C -0.1111(18) -0.0008(13) 0.9030(10) 0.129(9) Uani 1 1 d .
H11C H -0.1461 -0.0351 0.9109 0.154 Uiso 1 1 calc R
C5E C 0.6431(14) 0.0290(10) 0.3328(9) 0.115(6) Uani 1 1 d .
H5E H 0.5964 -0.0039 0.3294 0.138 Uiso 1 1 calc R
C12E C 0.9200(13) 0.3450(15) 0.3218(11) 0.142(9) Uani 1 1 d .
H12E H 0.9675 0.3755 0.3232 0.170 Uiso 1 1 calc R
C11E C 0.9227(13) 0.2881(14) 0.3363(10) 0.121(7) Uani 1 1 d .
H11E H 0.9739 0.2795 0.3495 0.145 Uiso 1 1 calc R
C7E C 0.7894(16) 0.0679(14) 0.3602(12) 0.138(9) Uani 1 1 d .
H7E H 0.8407 0.0594 0.3733 0.166 Uiso 1 1 calc R
C7C C -0.3441(17) 0.0606(13) 0.7936(10) 0.122(7) Uani 1 1 d .
H7C H -0.3795 0.0265 0.8015 0.146 Uiso 1 1 calc R

loop_
_atom_site_aniso_label
_atom_site_aniso_U_11
_atom_site_aniso_U_22
_atom_site_aniso_U_33
_atom_site_aniso_U_23
_atom_site_aniso_U_13
_atom_site_aniso_U_12
O2B 0.066(6) 0.067(6) 0.041(5) 0.018(5) -0.002(5) 0.015(5)
O1B 0.050(6) 0.073(7) 0.048(5) 0.020(5) -0.004(4) 0.015(5)
O1C 0.082(7) 0.054(6) 0.047(5) 0.015(5) 0.016(5) 0.009(5)
O1D 0.056(6) 0.057(6) 0.042(5) 0.007(4) 0.015(5) -0.002(5)
O2D 0.068(7) 0.052(6) 0.046(5) 0.005(5) 0.006(5) -0.007(5)
O1E 0.069(7) 0.066(6) 0.053(6) 0.018(5) 0.008(5) 0.027(5)
O2C 0.078(7) 0.054(6) 0.067(6) 0.020(5) 0.002(5) 0.002(5)
O2F 0.072(7) 0.055(6) 0.064(6) 0.009(5) 0.020(5) 0.001(5)
O2W 0.061(6) 0.054(5) 0.045(5) 0.008(4) 0.000(4) 0.009(5)
O1W 0.060(6) 0.050(5) 0.043(5) 0.016(4) 0.000(4) 0.004(4)
O1F 0.061(6) 0.036(5) 0.064(6) 0.004(4) 0.024(5) 0.005(5)
O1K 0.059(6) 0.038(5) 0.041(5) 0.010(4) 0.002(4) 0.018(4)
N1J 0.070(8) 0.062(8) 0.043(6) 0.013(6) -0.002(6) 0.020(7)
N1M 0.091(11) 0.050(8) 0.060(8) 0.007(6) -0.005(7) 0.002(8)
N1G 0.058(9) 0.058(8) 0.059(7) 0.014(6) 0.005(7) -0.014(7)
N1H 0.045(8) 0.074(8) 0.057(8) 0.017(6) -0.010(6) 0.000(7)
N1I 0.041(7) 0.062(8) 0.056(7) 0.005(6) -0.002(6) 0.013(6)
N1L 0.083(10) 0.057(8) 0.037(6) 0.010(6) -0.003(6) 0.007(7)
C2F 0.048(9) 0.048(8) 0.051(8) 0.010(7) 0.017(7) 0.004(7)
C1F 0.075(12) 0.047(9) 0.045(8) 0.011(8) -0.011(8) -0.004(9)
O1P 0.063(7) 0.069(7) 0.062(6) 0.013(5) -0.015(5) 0.017(5)
N1N 0.088(11) 0.053(8) 0.049(7) 0.019(6) 0.012(7) 0.010(7)
O2E 0.053(6) 0.056(6) 0.054(6) 0.013(5) -0.011(5) 0.008(5)
N1O 0.072(10) 0.067(8) 0.080(9) 0.020(7) 0.002(8) 0.016(7)
C1J 0.082(12) 0.098(13) 0.071(11) 0.035(10) 0.023(9) 0.039(10)
C1N 0.185(19) 0.064(11) 0.046(9) 0.013(9) -0.028(11) 0.037(13)
C1L 0.103(15) 0.111(14) 0.062(10) 0.041(10) -0.001(10) 0.019(13)
C3F 0.047(10) 0.059(10) 0.051(9) -0.007(8) 0.002(8) -0.015(8)
C5I 0.084(13) 0.045(10) 0.102(13) 0.010(9) 0.007(10) -0.014(9)
C5N 0.060(13) 0.118(16) 0.089(13) 0.005(11) -0.003(10) -0.032(11)
C4F 0.085(13) 0.064(10) 0.092(12) 0.018(9) 0.019(10) 0.039(10)
C1I 0.054(11) 0.096(13) 0.084(11) 0.017(10) -0.020(9) 0.008(10)
C1H 0.060(12) 0.169(19) 0.138(17) 0.108(15) 0.005(12) 0.024(12)
C2J 0.101(14) 0.131(16) 0.070(12) 0.042(11) 0.035(10) 0.050(12)
C3L 0.17(2) 0.18(2) 0.099(15) 0.074(17) 0.010(16) 0.11(2)
C1M 0.150(18) 0.065(12) 0.097(13) 0.026(11) 0.036(12) 0.017(13)
C10F 0.093(15) 0.102(14) 0.050(10) 0.028(10) 0.019(10) -0.001(11)
C15F 0.061(11) 0.065(10) 0.070(10) 0.030(8) 0.016(9) 0.010(8)
C2L 0.112(17) 0.141(19) 0.121(16) 0.073(15) 0.005(13) 0.037(15)
C3I 0.075(17) 0.101(19) 0.19(3) 0.003(18) 0.038(17) -0.020(15)
C4I 0.095(17) 0.066(13) 0.18(2) 0.026(14) 0.033(15) -0.011(13)
C3J 0.146(19) 0.086(14) 0.062(11) 0.016(11) 0.022(12) 0.007(13)
C5J 0.123(15) 0.110(13) 0.066(11) 0.048(10) 0.015(10) 0.065(11)
C2I 0.051(13) 0.127(18) 0.088(14) -0.029(13) -0.014(10) -0.020(13)
C5L 0.080(12) 0.086(12) 0.075(11) 0.042(10) 0.007(9) 0.011(10)
C14F 0.089(14) 0.129(16) 0.076(12) 0.056(11) 0.021(10) 0.010(12)
C4N 0.118(19) 0.18(2) 0.086(16) -0.025(16) 0.043(14) -0.074(18)
C1O 0.087(14) 0.117(15) 0.079(12) 0.043(11) 0.007(11) 0.026(12)
C2N 0.23(3) 0.062(13) 0.073(14) 0.010(11) -0.039(15) 0.012(16)
C4J 0.165(19) 0.116(16) 0.058(11) 0.043(11) 0.009(12) 0.056(14)
C11F 0.14(2) 0.18(2) 0.088(14) 0.074(15) 0.050(14) 0.016(17)
O2K 0.114(9) 0.113(8) 0.039(6) 0.026(6) 0.015(5) 0.071(7)
O2P 0.123(9) 0.091(8) 0.051(6) 0.007(6) -0.005(6) 0.057(7)
C2K 0.041(9) 0.066(10) 0.048(8) 0.014(7) -0.003(7) 0.022(8)
C15P 0.063(11) 0.075(10) 0.059(10) 0.025(8) 0.007(9) 0.017(9)
C4K 0.070(13) 0.080(12) 0.088(11) 0.036(10) 0.023(9) 0.013(10)
C10P 0.112(15) 0.088(12) 0.036(8) 0.025(8) 0.001(10) 0.030(11)
C3K 0.070(12) 0.068(11) 0.046(8) 0.006(8) -0.003(8) 0.021(10)
C3P 0.060(12) 0.106(13) 0.059(10) 0.037(9) -0.002(9) 0.032(10)
C8K 0.056(12) 0.091(14) 0.069(10) -0.003(9) 0.000(9) 0.040(11)
C15K 0.083(13) 0.057(10) 0.057(9) 0.018(8) -0.017(8) 0.006(10)
C10K 0.085(15) 0.068(13) 0.104(13) 0.031(10) 0.007(11) 0.029(11)
C2P 0.084(13) 0.071(10) 0.048(9) 0.018(8) 0.008(9) 0.031(9)
C7F 0.085(15) 0.085(13) 0.097(15) -0.016(11) 0.011(11) 0.038(11)
C8F 0.052(11) 0.065(11) 0.092(13) -0.007(10) 0.023(10) 0.004(9)
C9P 0.058(12) 0.126(15) 0.056(10) 0.020(10) -0.012(9) 0.015(11)
C1K 0.068(10) 0.054(9) 0.054(9) 0.029(7) 0.018(8) 0.031(8)
C1P 0.071(12) 0.077(12) 0.057(10) 0.022(9) -0.021(8) 0.012(10)
C9K 0.093(16) 0.076(14) 0.103(14) 0.018(11) -0.006(12) 0.045(12)
C7K 0.075(17) 0.123(19) 0.102(15) 0.007(14) 0.006(12) 0.031(15)
C3N 0.25(3) 0.061(13) 0.064(14) -0.005(11) 0.010(18) -0.062(18)
C13P 0.076(14) 0.18(2) 0.094(14) 0.079(15) 0.010(12) 0.017(13)
C11K 0.16(2) 0.047(13) 0.18(2) 0.038(13) -0.017(18) 0.030(14)
C8P 0.065(13) 0.101(13) 0.061(11) 0.027(9) -0.012(10) 0.006(10)
C4P 0.078(15) 0.20(2) 0.096(14) 0.090(15) 0.015(12) 0.022(14)
C6F 0.084(16) 0.15(2) 0.14(2) 0.040(17) 0.025(15) 0.073(14)
C11P 0.131(18) 0.133(17) 0.068(12) 0.051(12) 0.026(13) 0.052(15)
C1G 0.080(14) 0.068(13) 0.109(14) 0.005(10) 0.010(11) 0.016(11)
C5F 0.091(15) 0.107(15) 0.105(14) 0.023(11) 0.024(12) 0.052(12)
C5M 0.099(19) 0.121(19) 0.15(2) 0.052(15) -0.026(15) -0.057(15)
C12P 0.104(18) 0.18(2) 0.13(2) 0.088(17) 0.056(15) 0.052(17)
C14K 0.103(15) 0.071(12) 0.128(15) 0.044(11) 0.026(12) 0.012(11)
C7P 0.098(19) 0.17(2) 0.105(16) 0.072(15) -0.025(14) -0.032(16)
C2O 0.103(17) 0.16(2) 0.15(2) 0.075(18) 0.065(17) 0.079(16)
C5O 0.135(19) 0.18(2) 0.085(15) 0.018(14) 0.011(14) 0.101(17)
C3M 0.14(3) 0.103(19) 0.15(2) 0.011(15) -0.020(18) -0.079(19)
C4O 0.14(2) 0.17(2) 0.109(17) 0.009(15) 0.045(17) 0.077(19)
C5G 0.077(13) 0.076(13) 0.099(13) 0.009(11) 0.014(10) -0.022(11)
C9F 0.097(16) 0.094(15) 0.063(12) 0.000(11) 0.033(11) -0.016(12)
C14P 0.069(13) 0.113(14) 0.062(10) 0.027(10) 0.004(10) 0.020(11)
C3G 0.13(2) 0.087(16) 0.132(19) -0.010(14) 0.054(17) -0.009(17)
C4G 0.13(2) 0.082(16) 0.117(16) -0.029(13) 0.040(15) -0.055(15)
C2H 0.105(18) 0.22(3) 0.110(17) 0.091(17) -0.009(15) 0.026(19)
C4L 0.15(2) 0.129(17) 0.105(15) 0.080(14) 0.036(14) 0.057(16)
C3H 0.16(2) 0.101(15) 0.077(14) 0.018(11) -0.042(16) 0.037(16)
C6K 0.070(15) 0.14(2) 0.126(17) 0.023(16) 0.034(12) 0.016(16)
C5H 0.087(16) 0.28(3) 0.069(12) 0.076(15) 0.015(11) 0.067(17)
C13K 0.25(3) 0.12(2) 0.19(2) 0.098(19) 0.07(2) 0.08(2)
C2G 0.14(2) 0.061(14) 0.17(2) -0.005(13) 0.025(17) 0.028(14)
C3O 0.107(19) 0.124(17) 0.110(18) 0.031(15) 0.046(16) 0.026(15)
C13F 0.15(2) 0.20(2) 0.119(18) 0.090(18) 0.053(16) 0.060(18)
C4H 0.098(16) 0.26(3) 0.103(16) 0.066(19) 0.022(14) 0.098(18)
C2M 0.18(2) 0.102(18) 0.18(2) 0.075(17) 0.07(2) 0.047(18)
C5P 0.068(15) 0.23(3) 0.128(18) 0.106(18) -0.024(13) -0.028(16)
C12F 0.16(3) 0.24(3) 0.16(2) 0.14(2) 0.03(2) 0.06(2)
C12K 0.21(4) 0.10(2) 0.22(3) 0.09(2) -0.02(3) -0.02(2)
C6P 0.066(16) 0.23(3) 0.20(3) 0.11(2) -0.019(17) -0.027(16)
C4M 0.12(2) 0.26(4) 0.23(3) 0.15(3) -0.03(2) 0.00(3)
O3W 0.025(10) 0.107(15) 0.049(10) 0.014(10) 0.009(8) -0.006(10)
O4W 0.116(17) 0.110(16) 0.034(10) -0.029(10) 0.044(11) -0.068(14)
C5K 0.074(14) 0.145(19) 0.123(16) 0.060(14) 0.018(12) 0.019(14)
Ni1 0.0462(11) 0.0459(10) 0.0418(9) 0.0114(8) -0.0004(8) 0.0110(8)
Ni2 0.0447(11) 0.0492(10) 0.0441(10) 0.0107(8) 0.0006(8) 0.0039(8)
Ni3 0.0574(12) 0.0484(10) 0.0422(10) 0.0156(8) -0.0026(8) 0.0060(9)
Ni4 0.0580(13) 0.0520(11) 0.0496(10) 0.0149(8) -0.0074(9) 0.0084(9)
O2A 0.064(7) 0.050(6) 0.053(5) 0.018(5) 0.005(5) -0.003(5)
C2D 0.052(10) 0.041(8) 0.047(8) 0.009(6) 0.006(7) -0.001(7)
C2C 0.088(13) 0.042(8) 0.050(8) 0.014(7) 0.024(8) 0.014(8)
C15A 0.053(10) 0.043(8) 0.066(9) 0.021(7) 0.009(8) 0.003(7)
C1A 0.056(10) 0.064(10) 0.050(9) 0.022(8) 0.014(8) 0.011(9)
C2A 0.053(10) 0.053(8) 0.057(9) 0.026(7) 0.002(7) 0.001(7)
C15D 0.073(11) 0.056(9) 0.048(8) 0.022(7) 0.021(8) 0.007(8)
C3D 0.056(11) 0.059(9) 0.041(8) 0.007(7) 0.004(7) 0.005(8)
C10A 0.063(11) 0.060(9) 0.057(9) 0.018(7) 0.017(8) 0.002(8)
O1A 0.118(9) 0.058(7) 0.078(7) -0.018(6) 0.035(7) -0.018(7)
C11A 0.087(13) 0.115(13) 0.038(8) 0.034(9) 0.019(8) 0.020(11)
C2B 0.071(11) 0.050(8) 0.057(8) 0.031(7) 0.016(8) 0.025(8)
C1E 0.030(9) 0.053(9) 0.070(10) 0.021(8) 0.008(8) 0.008(7)
C1D 0.038(9) 0.069(10) 0.051(9) 0.031(8) 0.008(7) 0.009(8)
C14D 0.047(10) 0.077(10) 0.070(9) 0.039(8) 0.007(7) 0.013(8)
C1B 0.030(9) 0.078(11) 0.055(9) 0.033(9) -0.007(7) 0.007(8)
C10D 0.070(12) 0.066(10) 0.075(10) 0.034(9) 0.026(9) 0.009(9)
C3C 0.081(13) 0.072(11) 0.058(9) 0.028(8) 0.022(9) 0.021(10)
C2E 0.041(10) 0.060(9) 0.049(8) 0.005(7) 0.000(7) 0.010(8)
C1C 0.048(9) 0.057(10) 0.059(9) 0.029(9) -0.001(8) 0.003(8)
C9A 0.064(12) 0.106(13) 0.062(10) 0.020(9) 0.013(9) 0.005(10)
C7D 0.047(13) 0.093(14) 0.120(15) 0.024(12) 0.032(11) -0.007(10)
C14A 0.084(12) 0.057(9) 0.058(9) 0.024(8) 0.011(8) 0.010(9)
C14E 0.055(12) 0.083(12) 0.071(10) 0.019(9) -0.002(8) 0.008(10)
C9B 0.088(13) 0.087(12) 0.070(10) 0.047(10) 0.021(10) 0.048(11)
C15E 0.057(11) 0.073(11) 0.043(8) 0.013(7) 0.001(7) 0.030(9)
C8D 0.063(12) 0.059(10) 0.070(10) 0.016(8) 0.024(9) -0.003(9)
C15C 0.093(13) 0.071(11) 0.052(9) 0.025(8) 0.027(9) 0.037(10)
C4C 0.111(16) 0.083(12) 0.069(11) 0.024(9) 0.017(11) 0.024(11)
C10C 0.17(2) 0.067(12) 0.066(11) 0.029(9) 0.060(13) 0.030(14)
C12A 0.095(14) 0.093(13) 0.079(12) 0.042(10) 0.015(11) 0.023(11)
C12C 0.22(3) 0.15(2) 0.092(16) 0.087(16) 0.061(19) 0.10(2)
C11B 0.067(14) 0.113(16) 0.074(12) 0.008(11) -0.044(10) 0.021(12)
C4B 0.108(15) 0.051(10) 0.069(10) 0.016(8) 0.022(10) 0.034(10)
C8A 0.064(12) 0.102(13) 0.084(12) 0.041(10) 0.017(10) 0.015(10)
C3B 0.077(12) 0.072(11) 0.049(8) 0.026(8) 0.017(8) 0.036(9)
C4D 0.055(12) 0.085(12) 0.083(11) 0.028(9) 0.010(9) 0.010(9)
C3A 0.077(12) 0.079(11) 0.065(10) 0.030(9) 0.020(9) 0.020(9)
C8C 0.091(15) 0.071(12) 0.081(12) 0.032(10) 0.037(11) 0.022(11)
C12D 0.105(16) 0.086(13) 0.090(12) 0.056(10) 0.003(12) 0.009(12)
C8B 0.082(13) 0.071(11) 0.081(11) 0.030(10) 0.019(10) 0.029(10)
C3E 0.056(11) 0.062(10) 0.068(9) 0.021(8) 0.001(8) 0.017(9)
C10B 0.066(12) 0.101(13) 0.058(9) 0.034(9) -0.010(8) 0.021(10)
C10E 0.051(12) 0.101(14) 0.081(11) 0.018(10) -0.004(9) 0.028(11)
C9D 0.075(13) 0.062(10) 0.100(12) 0.027(10) 0.042(10) -0.006(10)
C15B 0.055(10) 0.074(10) 0.054(9) 0.028(8) -0.003(8) 0.013(9)
C5D 0.090(15) 0.082(13) 0.107(14) 0.037(11) -0.002(12) 0.014(12)
C6A 0.079(15) 0.157(19) 0.117(17) 0.057(15) -0.005(13) 0.048(13)
C14B 0.051(11) 0.093(12) 0.100(12) 0.046(11) -0.032(9) -0.007(9)
C9E 0.101(18) 0.110(17) 0.108(14) 0.029(13) 0.002(12) 0.069(15)
C13A 0.061(11) 0.084(11) 0.082(11) 0.028(9) 0.021(9) 0.030(9)
C13D 0.066(13) 0.134(16) 0.133(16) 0.081(14) -0.001(11) 0.024(12)
C14C 0.136(17) 0.110(14) 0.059(10) 0.040(10) 0.018(10) 0.063(13)
C13E 0.098(16) 0.100(15) 0.117(15) 0.054(12) 0.011(13) 0.001(13)
C5A 0.072(14) 0.155(19) 0.109(16) 0.058(14) 0.020(12) 0.043(13)
C7B 0.15(2) 0.089(15) 0.117(16) 0.071(14) 0.066(15) 0.060(14)
C6B 0.19(2) 0.078(14) 0.14(2) 0.079(14) 0.096(18) 0.068(15)
C13B 0.087(14) 0.105(14) 0.119(15) 0.055(12) -0.016(12) -0.004(12)
C4A 0.096(15) 0.093(13) 0.092(13) 0.042(11) 0.016(11) 0.006(11)
C9C 0.132(18) 0.070(12) 0.104(15) 0.036(11) 0.066(14) 0.017(14)
C6D 0.073(15) 0.090(15) 0.126(17) 0.015(12) -0.007(12) 0.002(12)
C8E 0.084(15) 0.069(12) 0.096(12) 0.019(10) 0.012(11) 0.031(12)
C4E 0.111(15) 0.066(11) 0.074(11) 0.025(9) 0.016(10) 0.036(11)
C11D 0.110(16) 0.082(12) 0.088(12) 0.051(10) 0.035(11) 0.012(12)
C5B 0.099(14) 0.073(12) 0.142(17) 0.056(12) 0.056(13) 0.030(10)
C6E 0.23(3) 0.104(19) 0.15(2) 0.077(17) 0.06(2) 0.10(2)
C12B 0.064(13) 0.112(17) 0.124(17) 0.037(13) -0.032(12) -0.007(11)
C7A 0.057(12) 0.129(16) 0.103(14) 0.027(12) 0.029(10) 0.037(11)
C5C 0.092(18) 0.19(2) 0.101(15) 0.051(16) -0.016(14) 0.048(17)
C6C 0.076(18) 0.18(3) 0.15(2) 0.046(19) 0.035(16) 0.018(18)
C13C 0.16(2) 0.17(2) 0.085(13) 0.060(14) 0.030(13) 0.114(18)
C11C 0.21(3) 0.116(17) 0.095(16) 0.067(14) 0.045(18) 0.06(2)
C5E 0.15(2) 0.069(13) 0.124(16) 0.039(12) 0.021(14) 0.024(13)
C12E 0.065(16) 0.18(3) 0.15(2) 0.055(19) -0.016(13) -0.020(16)
C11E 0.064(16) 0.14(2) 0.147(19) 0.061(17) 0.000(12) 0.015(16)
C7E 0.14(2) 0.11(2) 0.18(2) 0.076(18) 0.006(18) 0.071(17)
C7C 0.12(2) 0.118(19) 0.098(16) 0.014(13) 0.034(15) -0.004(16)

loop_
_atom_type_symbol
_atom_type_description
_atom_type_scat_dispersion_real
_atom_type_scat_dispersion_imag
_atom_type_scat_source
C C 0.0033 0.0016 'International Tables Vol C Tables 4.2.6.8 and 6.1.1.4'
H H 0.0000 0.0000 'International Tables Vol C Tables 4.2.6.8 and 6.1.1.4'
N N 0.0061 0.0033 'International Tables Vol C Tables 4.2.6.8 and 6.1.1.4'
O O 0.0106 0.0060 'International Tables Vol C Tables 4.2.6.8 and 6.1.1.4'
Ni Ni 0.3393 1.1124 'International Tables Vol C Tables 4.2.6.8 and 6.1.1.4'

loop_
_geom_angle_atom_site_label_1
_geom_angle_atom_site_label_2
_geom_angle_atom_site_label_3
_geom_angle
C1B O2B Ni4 131.3(8)
C1B O1B Ni3 133.7(8)
C1C O1C Ni3 135.1(9)
C1D O1D Ni2 133.7(8)
C1D O2D Ni1 136.0(9)
C1E O1E Ni1 131.5(8)
C1C O2C Ni4 134.7(9)
Ni3 O2W Ni4 117.7(4)
Ni2 O1W Ni1 116.4(3)
C1F O1F Ni2 131.7(9)
C1K O1K Ni1 126.5(8)
C1J N1J C5J 115.9(13)
C1J N1J Ni1 120.6(9)
C5J N1J Ni1 123.0(10)
C1M N1M C5M 119.2(17)
C1M N1M Ni4 121.6(13)
C5M N1M Ni4 118.9(15)
C5G N1G C1G 115.0(14)
C5G N1G Ni2 124.5(12)
C1G N1G Ni2 120.5(10)
C5H N1H C1H 113.7(13)
C5H N1H Ni2 122.6(11)
C1H N1H Ni2 123.5(11)
C1I N1I C5I 116.4(13)
C1I N1I Ni1 122.4(11)
C5I N1I Ni1 120.7(9)
C5L N1L C1L 118.4(13)
C5L N1L Ni3 121.2(11)
C1L N1L Ni3 120.4(11)
C15F C2F C3F 121.9(14)
C15F C2F C1F 119.6(13)
C3F C2F C1F 118.4(12)
O2F C1F O1F 125.7(14)
O2F C1F C2F 118.1(13)
O1F C1F C2F 116.2(12)
C1P O1P Ni4 127.9(9)
C1N N1N C5N 117.6(14)
C1N N1N Ni3 121.0(11)
C5N N1N Ni3 121.4(12)
C1E O2E Ni2 136.3(8)
C5O N1O C1O 111.7(15)
C5O N1O Ni4 124.2(12)
C1O N1O Ni4 123.8(12)
N1J C1J C2J 124.1(15)
N1N C1N C2N 124.8(19)
N1L C1L C2L 121.0(17)
C2F C3F C4F 123.1(14)
C2F C3F C8F 118.3(15)
C4F C3F C8F 118.6(16)
N1I C5I C4I 121.1(17)
N1N C5N C4N 122.2(19)
C5F C4F C3F 119.9(17)
N1I C1I C2I 123.9(17)
C2H C1H N1H 127.0(18)
C3J C2J C1J 119.2(17)
C4L C3L C2L 118.8(18)
N1M C1M C2M 123(2)
C9F C10F C15F 119.9(16)
C9F C10F C11F 123(2)
C15F C10F C11F 117.2(19)
C14F C15F C2F 122.9(15)
C14F C15F C10F 118.1(16)
C2F C15F C10F 118.8(15)
C3L C2L C1L 120(2)
C2I C3I C4I 117(2)
C3I C4I C5I 122(2)
C4J C3J C2J 116.7(17)
N1J C5J C4J 121.5(15)
C3I C2I C1I 119(2)
C4L C5L N1L 122.6(16)
C13F C14F C15F 124.1(18)
C3N C4N C5N 117(2)
N1O C1O C2O 120.6(17)
C3N C2N C1N 114(2)
C3J C4J C5J 122.7(17)
C12F C11F C10F 121(2)
C3K C2K C15K 123.1(14)
C3K C2K C1K 117.4(13)
C15K C2K C1K 119.4(14)
C14P C15P C2P 122.3(14)
C14P C15P C10P 119.0(15)
C2P C15P C10P 118.5(15)
C5K C4K C3K 121.3(17)
C9P C10P C11P 126.4(15)
C9P C10P C15P 117.7(16)
C11P C10P C15P 115.9(17)
C2K C3K C4K 123.0(15)
C2K C3K C8K 117.2(16)
C4K C3K C8K 119.7(17)
C2P C3P C8P 118.0(15)
C2P C3P C4P 124.0(14)
C8P C3P C4P 117.9(16)
C9K C8K C3K 119.9(19)
C9K C8K C7K 124.0(18)
C3K C8K C7K 116.2(19)
C2K C15K C14K 122.8(16)
C2K C15K C10K 117.7(16)
C14K C15K C10K 119.5(15)
C9K C10K C11K 124(2)
C9K C10K C15K 120.2(16)
C11K C10K C15K 115.8(19)
C3P C2P C15P 121.7(13)
C3P C2P C1P 118.5(14)
C15P C2P C1P 119.8(14)
C6F C7F C8F 125.3(19)
C9F C8F C7F 126.2(19)
C9F C8F C3F 118.2(16)
C7F C8F C3F 115.6(19)
C10P C9P C8P 123.3(15)
O2K C1K O1K 125.3(11)
O2K C1K C2K 119.0(11)
O1K C1K C2K 115.7(11)
O1P C1P O2P 125.4(13)
O1P C1P C2P 117.7(14)
O2P C1P C2P 116.8(13)
C10K C9K C8K 121.9(17)
C6K C7K C8K 123(2)
C4N C3N C2N 124(2)
C14P C13P C12P 119.5(18)
C12K C11K C10K 122(2)
C9P C8P C7P 118.8(16)
C9P C8P C3P 120.7(16)
C7P C8P C3P 120.4(18)
C5P C4P C3P 120.5(18)
C7F C6F C5F 116.6(19)
C12P C11P C10P 121.7(17)
N1G C1G C2G 121.1(17)
C4F C5F C6F 123.8(19)
N1M C5M C4M 124(3)
C11P C12P C13P 121.9(19)
C13K C14K C15K 120(2)
C6P C7P C8P 121(2)
C3O C2O C1O 126(2)
N1O C5O C4O 128.0(19)
C4M C3M C2M 122(3)
C3O C4O C5O 119(2)
N1G C5G C4G 125.7(19)
C10F C9F C8F 122.9(17)
C13P C14P C15P 121.8(15)
C2G C3G C4G 119(2)
C3G C4G C5G 118(2)
C3H C2H C1H 118(2)
C5L C4L C3L 119.1(19)
C2H C3H C4H 120(2)
C7K C6K C5K 121(2)
N1H C5H C4H 123.3(17)
C14K C13K C12K 122(3)
C3G C2G C1G 121(2)
C2O C3O C4O 115(2)
C14F C13F C12F 118(2)
C3H C4H C5H 117(2)
C3M C2M C1M 112(2)
C4P C5P C6P 120(2)
C11F C12F C13F 121(2)
C11K C12K C13K 120(3)
C7P C6P C5P 121(2)
C3M C4M C5M 119(3)
C4K C5K C6K 118.7(19)
O1K Ni1 O1E 173.8(3)
O1K Ni1 O2D 88.3(3)
O1E Ni1 O2D 97.4(4)
O1K Ni1 N1I 85.6(4)
O1E Ni1 N1I 88.6(4)
O2D Ni1 N1I 172.5(4)
O1K Ni1 N1J 89.1(4)
O1E Ni1 N1J 89.1(4)
O2D Ni1 N1J 82.9(4)
N1I Ni1 N1J 92.8(4)
O1K Ni1 O1W 91.2(3)
O1E Ni1 O1W 91.4(3)
O2D Ni1 O1W 88.8(3)
N1I Ni1 O1W 95.6(4)
N1J Ni1 O1W 171.7(4)
O1D Ni2 O1F 174.0(3)
O1D Ni2 O2E 95.9(3)
O1F Ni2 O2E 84.9(3)
O1D Ni2 N1G 87.0(4)
O1F Ni2 N1G 87.1(4)
O2E Ni2 N1G 87.0(4)
O1D Ni2 O1W 95.9(3)
O1F Ni2 O1W 90.0(3)
O2E Ni2 O1W 87.0(3)
N1G Ni2 O1W 173.6(4)
O1D Ni2 N1H 90.8(5)
O1F Ni2 N1H 88.3(5)
O2E Ni2 N1H 173.1(5)
N1G Ni2 N1H 91.6(4)
O1W Ni2 N1H 94.1(4)
O1C Ni3 O1B 95.0(3)
O1C Ni3 O2A 173.9(4)
O1B Ni3 O2A 88.7(3)
O1C Ni3 N1N 86.2(4)
O1B Ni3 N1N 87.8(4)
O2A Ni3 N1N 89.1(4)
O1C Ni3 O2W 94.5(3)
O1B Ni3 O2W 88.0(3)
O2A Ni3 O2W 90.5(3)
N1N Ni3 O2W 175.8(4)
O1C Ni3 N1L 87.8(4)
O1B Ni3 N1L 177.2(4)
O2A Ni3 N1L 88.6(4)
N1N Ni3 N1L 92.1(5)
O2W Ni3 N1L 92.1(4)
O2C Ni4 O2B 95.9(3)
O2C Ni4 O1P 87.8(4)
O2B Ni4 O1P 176.3(4)
O2C Ni4 N1O 84.2(4)
O2B Ni4 N1O 90.8(5)
O1P Ni4 N1O 89.9(5)
O2C Ni4 N1M 173.2(4)
O2B Ni4 N1M 89.6(4)
O1P Ni4 N1M 86.8(4)
N1O Ni4 N1M 91.7(5)
O2C Ni4 O2W 90.6(4)
O2B Ni4 O2W 91.6(3)
O1P Ni4 O2W 87.9(3)
N1O Ni4 O2W 174.4(4)
N1M Ni4 O2W 93.3(4)
C1A O2A Ni3 128.0(9)
C15D C2D C3D 118.6(13)
C15D C2D C1D 118.7(12)
C3D C2D C1D 122.7(12)
C3C C2C C15C 121.1(14)
C3C C2C C1C 121.1(13)
C15C C2C C1C 117.6(14)
C2A C15A C14A 121.6(14)
C2A C15A C10A 120.2(13)
C14A C15A C10A 118.1(13)
O1A C1A O2A 127.0(13)
O1A C1A C2A 119.0(13)
O2A C1A C2A 114.0(12)
C3A C2A C15A 120.6(13)
C3A C2A C1A 120.7(12)
C15A C2A C1A 118.7(12)
C2D C15D C14D 122.0(13)
C2D C15D C10D 120.9(13)
C14D C15D C10D 117.0(13)
C2D C3D C4D 120.8(14)
C2D C3D C8D 120.8(13)
C4D C3D C8D 118.4(14)
C9A C10A C15A 119.5(14)
C9A C10A C11A 123.1(15)
C15A C10A C11A 117.4(14)
C12A C11A C10A 122.2(15)
C3B C2B C15B 118.9(12)
C3B C2B C1B 121.9(13)
C15B C2B C1B 119.1(11)
O1E C1E O2E 127.8(12)
O1E C1E C2E 114.2(12)
O2E C1E C2E 117.9(12)
O2D C1D O1D 127.0(12)
O2D C1D C2D 115.6(12)
O1D C1D C2D 117.4(12)
C13D C14D C15D 120.5(14)
O1B C1B O2B 131.1(11)
O1B C1B C2B 113.9(12)
O2B C1B C2B 115.0(13)
C9D C10D C11D 123.2(16)
C9D C10D C15D 118.6(14)
C11D C10D C15D 118.1(14)
C8C C3C C2C 118.6(15)
C8C C3C C4C 119.6(16)
C2C C3C C4C 121.8(16)
C15E C2E C3E 119.8(13)
C15E C2E C1E 119.0(12)
C3E C2E C1E 121.2(13)
O1C C1C O2C 126.3(13)
O1C C1C C2C 117.5(12)
O2C C1C C2C 116.1(13)
C10A C9A C8A 121.6(15)
C6D C7D C8D 124.7(17)
C13A C14A C15A 122.1(14)
C13E C14E C15E 120.6(15)
C8B C9B C10B 123.7(14)
C2E C15E C14E 122.1(13)
C2E C15E C10E 118.8(15)
C14E C15E C10E 119.1(16)
C9D C8D C7D 124.0(16)
C9D C8D C3D 119.0(15)
C7D C8D C3D 116.9(15)
C14C C15C C2C 122.8(15)
C14C C15C C10C 118.9(16)
C2C C15C C10C 118.2(16)
C5C C4C C3C 121.1(19)
C9C C10C C15C 119.6(17)
C9C C10C C11C 121(2)
C15C C10C C11C 119(2)
C11A C12A C13A 119.9(15)
C11C C12C C13C 124(2)
C12B C11B C10B 122.0(15)
C5B C4B C3B 124.0(16)
C9A C8A C7A 122.4(17)
C9A C8A C3A 120.0(15)
C7A C8A C3A 117.6(15)
C4B C3B C2B 122.6(13)
C4B C3B C8B 116.5(15)
C2B C3B C8B 120.9(15)
C5D C4D C3D 121.1(15)
C4A C3A C2A 123.3(15)
C4A C3A C8A 118.6(15)
C2A C3A C8A 118.1(14)
C9C C8C C3C 121.4(18)
C9C C8C C7C 121(2)
C3C C8C C7C 117.6(18)
C11D C12D C13D 121.1(16)
C9B C8B C3B 119.2(15)
C9B C8B C7B 119.1(17)
C3B C8B C7B 121.7(17)
C2E C3E C4E 122.5(14)
C2E C3E C8E 120.8(16)
C4E C3E C8E 116.7(16)
C9B C10B C11B 126.6(15)
C9B C10B C15B 114.6(14)
C11B C10B C15B 118.6(15)
C9E C10E C11E 125.4(19)
C9E C10E C15E 118.1(18)
C11E C10E C15E 116.4(18)
C8D C9D C10D 121.8(14)
C2B C15B C14B 121.1(12)
C2B C15B C10B 122.8(14)
C14B C15B C10B 116.1(14)
C4D C5D C6D 121.0(17)
C7A C6A C5A 125.3(18)
C13B C14B C15B 123.4(14)
C10E C9E C8E 125.2(18)
C14A C13A C12A 120.2(14)
C14D C13D C12D 121.5(15)
C13C C14C C15C 119.3(19)
C14E C13E C12E 121.6(18)
C4A C5A C6A 116.5(19)
C6B C7B C8B 117.6(19)
C7B C6B C5B 123.5(18)
C14B C13B C12B 118.7(16)
C5A C4A C3A 123.4(18)
C10C C9C C8C 120.7(18)
C7D C6D C5D 117.8(18)
C9E C8E C7E 124(2)
C9E C8E C3E 116.9(17)
C7E C8E C3E 119.2(19)
C5E C4E C3E 123.5(17)
C12D C11D C10D 121.5(16)
C4B C5B C6B 116.5(17)
C7E C6E C5E 120(2)
C11B C12B C13B 121.0(17)
C6A C7A C8A 118.4(17)
C6C C5C C4C 120(2)
C7C C6C C5C 121(2)
C14C C13C C12C 118(2)
C12C C11C C10C 121(3)
C4E C5E C6E 117(2)
C11E C12E C13E 118(2)
C12E C11E C10E 125(2)
C6E C7E C8E 124(2)
C6C C7C C8C 121(2)

loop_
_geom_bond_atom_site_label_1
_geom_bond_atom_site_label_2
_geom_bond_distance
O2B C1B 1.256(15)
O2B Ni4 2.061(8)
O1B C1B 1.238(15)
O1B Ni3 2.026(9)
O1C C1C 1.252(15)
O1C Ni3 2.016(9)
O1D C1D 1.254(14)
O1D Ni2 2.017(8)
O2D C1D 1.261(14)
O2D Ni1 2.050(9)
O1E C1E 1.276(14)
O1E Ni1 2.037(9)
O2C C1C 1.282(15)
O2C Ni4 2.028(9)
O2F C1F 1.260(14)
O2W Ni3 2.083(8)
O2W Ni4 2.100(8)
O1W Ni2 2.116(8)
O1W Ni1 2.150(7)
O1F C1F 1.246(14)
O1F Ni2 2.031(9)
O1K C1K 1.284(13)
O1K Ni1 2.048(7)
N1J C1J 1.306(16)
N1J C5J 1.353(15)
N1J Ni1 2.116(10)
N1M C1M 1.303(19)
N1M C5M 1.26(2)
N1M Ni4 2.106(13)
N1G C5G 1.328(16)
N1G C1G 1.342(17)
N1G Ni2 2.111(11)
N1H C5H 1.304(18)
N1H C1H 1.340(18)
N1H Ni2 2.125(11)
N1I C1I 1.350(15)
N1I C5I 1.371(17)
N1I Ni1 2.103(11)
N1L C5L 1.333(16)
N1L C1L 1.343(18)
N1L Ni3 2.127(11)
C2F C15F 1.385(17)
C2F C3F 1.390(18)
C2F C1F 1.525(18)
O1P C1P 1.262(15)
O1P Ni4 2.067(8)
N1N C1N 1.318(18)
N1N C5N 1.371(17)
N1N Ni3 2.075(11)
O2E C1E 1.270(14)
O2E Ni2 2.039(8)
N1O C5O 1.31(2)
N1O C1O 1.350(17)
N1O Ni4 2.077(13)
C1J C2J 1.391(19)
C1N C2N 1.42(2)
C1L C2L 1.38(2)
C3F C4F 1.441(19)
C3F C8F 1.447(19)
C5I C4I 1.36(2)
C5N C4N 1.37(2)
C4F C5F 1.332(19)
C1I C2I 1.39(2)
C1H C2H 1.33(2)
C2J C3J 1.36(2)
C3L C4L 1.38(3)
C3L C2L 1.35(3)
C1M C2M 1.46(2)
C10F C9F 1.34(2)
C10F C15F 1.43(2)
C10F C11F 1.43(2)
C15F C14F 1.387(19)
C3I C2I 1.37(3)
C3I C4I 1.37(3)
C3J C4J 1.33(2)
C5J C4J 1.36(2)
C5L C4L 1.36(2)
C14F C13F 1.36(2)
C4N C3N 1.37(3)
C1O C2O 1.41(2)
C2N C3N 1.36(3)
C11F C12F 1.37(3)
O2K C1K 1.248(13)
O2P C1P 1.247(16)
C2K C3K 1.391(18)
C2K C15K 1.387(18)
C2K C1K 1.517(16)
C15P C14P 1.410(19)
C15P C2P 1.424(18)
C15P C10P 1.447(18)
C4K C5K 1.38(2)
C4K C3K 1.408(19)
C10P C9P 1.39(2)
C10P C11P 1.42(2)
C3K C8K 1.468(19)
C3P C2P 1.411(19)
C3P C8P 1.406(18)
C3P C4P 1.43(2)
C8K C9K 1.38(2)
C8K C7K 1.45(2)
C15K C14K 1.44(2)
C15K C10K 1.46(2)
C10K C9K 1.36(2)
C10K C11K 1.43(2)
C2P C1P 1.517(18)
C7F C6F 1.34(2)
C7F C8F 1.43(2)
C8F C9F 1.40(2)
C9P C8P 1.38(2)
C7K C6K 1.30(2)
C13P C14P 1.36(2)
C13P C12P 1.36(2)
C11K C12K 1.33(3)
C8P C7P 1.40(2)
C4P C5P 1.32(2)
C6F C5F 1.41(2)
C11P C12P 1.36(2)
C1G C2G 1.38(2)
C5M C4M 1.32(3)
C14K C13K 1.32(2)
C7P C6P 1.30(3)
C2O C3O 1.28(2)
C5O C4O 1.39(2)
C3M C4M 1.35(3)
C3M C2M 1.37(3)
C4O C3O 1.34(2)
C5G C4G 1.35(2)
C3G C2G 1.33(2)
C3G C4G 1.33(3)
C2H C3H 1.32(3)
C3H C4H 1.34(3)
C6K C5K 1.47(2)
C5H C4H 1.44(2)
C13K C12K 1.42(3)
C13F C12F 1.39(3)
C5P C6P 1.47(3)
Ni3 O2A 2.068(9)
O2A C1A 1.257(14)
C2D C15D 1.407(16)
C2D C3D 1.407(16)
C2D C1D 1.497(17)
C2C C3C 1.387(18)
C2C C15C 1.429(18)
C2C C1C 1.515(18)
C15A C2A 1.408(16)
C15A C14A 1.416(17)
C15A C10A 1.434(17)
C1A O1A 1.236(15)
C1A C2A 1.532(17)
C2A C3A 1.408(18)
C15D C14D 1.429(17)
C15D C10D 1.447(17)
C3D C4D 1.420(18)
C3D C8D 1.455(18)
C10A C9A 1.364(18)
C10A C11A 1.435(18)
C11A C12A 1.322(18)
C2B C3B 1.383(18)
C2B C15B 1.385(17)
C2B C1B 1.554(16)
C1E C2E 1.489(16)
C14D C13D 1.353(18)
C10D C9D 1.404(19)
C10D C11D 1.432(19)
C3C C8C 1.42(2)
C3C C4C 1.398(19)
C2E C15E 1.411(17)
C2E C3E 1.404(18)
C9A C8A 1.405(19)
C7D C6D 1.34(2)
C7D C8D 1.42(2)
C14A C13A 1.330(17)
C14E C13E 1.331(19)
C14E C15E 1.421(19)
C9B C8B 1.361(19)
C9B C10B 1.418(19)
C15E C10E 1.441(18)
C8D C9D 1.373(19)
C15C C14C 1.42(2)
C15C C10C 1.44(2)
C4C C5C 1.36(2)
C10C C9C 1.39(2)
C10C C11C 1.42(2)
C12A C13A 1.436(19)
C12C C11C 1.26(3)
C12C C13C 1.46(3)
C11B C12B 1.33(2)
C11B C10B 1.44(2)
C4B C5B 1.360(19)
C4B C3B 1.416(19)
C8A C7A 1.42(2)
C8A C3A 1.447(19)
C3B C8B 1.411(18)
C4D C5D 1.375(19)
C3A C4A 1.407(19)
C8C C9C 1.38(2)
C8C C7C 1.40(2)
C12D C11D 1.31(2)
C12D C13D 1.39(2)
C8B C7B 1.42(2)
C3E C4E 1.423(19)
C3E C8E 1.42(2)
C10B C15B 1.442(17)
C10E C9E 1.36(2)
C10E C11E 1.45(2)
C15B C14B 1.429(19)
C5D C6D 1.44(2)
C6A C7A 1.39(2)
C6A C5A 1.37(2)
C14B C13B 1.370(19)
C9E C8E 1.37(2)
C14C C13C 1.39(2)
C13E C12E 1.48(2)
C5A C4A 1.36(2)
C7B C6B 1.36(2)
C6B C5B 1.44(2)
C13B C12B 1.41(2)
C8E C7E 1.36(2)
C4E C5E 1.36(2)
C6E C7E 1.33(3)
C6E C5E 1.44(3)
C5C C6C 1.39(3)
C6C C7C 1.37(3)
C12E C11E 1.29(3)
